data_4517581
loop_
_publ_author_name
'Tan, Zhenda'
'Ci, Chenggang'
'Yang, Jian'
'Wu, Yang'
'Cao, Liang'
'Jiang, Huanfeng'
'Zhang, Min'

_publ_section_title
;
 Catalytic Conversion of N-Heteroaromatics to Functionalized Arylamines by
 Merging Hydrogen Transfer and Selective Coupling
;
_journal_name_full 'ACS Catalysis'
_journal_page_first 5243
_journal_paper_doi 10.1021/acscatal.0c00394
_journal_year 2020
_chemical_formula_moiety 'C23 H20 N2'
_chemical_formula_sum 'C23 H20 N2'
_chemical_formula_weight 324.41
_space_group_crystal_system triclinic
_space_group_IT_number 2
_space_group_name_Hall '-P 1'
_space_group_name_H-M_alt 'P -1'
_atom_sites_solution_hydrogens geom
_audit_creation_method SHELXL-2014/7
_cell_angle_alpha 74.82(3)
_cell_angle_beta 87.16(3)
_cell_angle_gamma 74.55(3)
_cell_formula_units_Z 2
_cell_length_a 7.4417(15)
_cell_length_b 9.5742(19)
_cell_length_c 13.391(3)
_cell_measurement_reflns_used 4053
_cell_measurement_temperature 293(2)
_cell_measurement_theta_max 29.268
_cell_measurement_theta_min 3.747
_cell_volume 887.3(4)
_computing_structure_refinement 'SHELXL-2014/7 (Sheldrick, 2014)'
_diffrn_ambient_temperature 293(2)
_diffrn_measured_fraction_theta_full 0.997
_diffrn_measured_fraction_theta_max 0.836
_diffrn_measurement_device_type 'Bruker APEX-II CCD'
_diffrn_measurement_method '\w scans'
_diffrn_radiation_type MoK\a
_diffrn_radiation_wavelength 0.71073
_diffrn_reflns_av_R_equivalents 0.0321
_diffrn_reflns_av_unetI/netI 0.0598
_diffrn_reflns_Laue_measured_fraction_full 0.997
_diffrn_reflns_Laue_measured_fraction_max 0.836
_diffrn_reflns_limit_h_max 7
_diffrn_reflns_limit_h_min -9
_diffrn_reflns_limit_k_max 11
_diffrn_reflns_limit_k_min -12
_diffrn_reflns_limit_l_max 17
_diffrn_reflns_limit_l_min -17
_diffrn_reflns_number 7574
_diffrn_reflns_point_group_measured_fraction_full 0.997
_diffrn_reflns_point_group_measured_fraction_max 0.836
_diffrn_reflns_theta_full 25.242
_diffrn_reflns_theta_max 29.268
_diffrn_reflns_theta_min 3.747
_diffrn_source 'sealed tube'
_exptl_absorpt_coefficient_mu 0.071
_exptl_absorpt_correction_type none
_exptl_crystal_colour YELLOW
_exptl_crystal_density_diffrn 1.214
_exptl_crystal_description BLOCK
_exptl_crystal_F_000 344
_exptl_crystal_size_max 0.21
_exptl_crystal_size_mid 0.20
_exptl_crystal_size_min 0.19
_refine_diff_density_max 0.212
_refine_diff_density_min -0.238
_refine_diff_density_rms 0.050
_refine_ls_extinction_method none
_refine_ls_goodness_of_fit_ref 1.018
_refine_ls_hydrogen_treatment constr
_refine_ls_matrix_type full
_refine_ls_number_parameters 226
_refine_ls_number_reflns 4053
_refine_ls_number_restraints 0
_refine_ls_restrained_S_all 1.018
_refine_ls_R_factor_all 0.1150
_refine_ls_R_factor_gt 0.0641
_refine_ls_shift/su_max 0.000
_refine_ls_shift/su_mean 0.000
_refine_ls_structure_factor_coef Fsqd
_refine_ls_weighting_details 'w=1/[\s^2^(Fo^2^)+(0.0866P)^2^] where P=(Fo^2^+2Fc^2^)/3'
_refine_ls_weighting_scheme calc
_refine_ls_wR_factor_gt 0.1513
_refine_ls_wR_factor_ref 0.1935
_reflns_Friedel_coverage 0.000
_reflns_number_gt 2279
_reflns_number_total 4053
_reflns_threshold_expression 'I > 2\s(I)'
_cod_data_source_file cs0c00394_si_002.cif
_cod_data_source_block C1
_cod_database_code 4517581
_shelx_shelxl_version_number 2014/7
_shelx_space_group_comment
;
The symmetry employed for this shelxl refinement is uniquely defined
by the following loop, which should always be used as a source of
symmetry information in preference to the above space-group names.
They are only intended as comments.
;

loop_
_space_group_symop_operation_xyz
'x, y, z'
'-x, -y, -z'

loop_
_atom_site_label
_atom_site_type_symbol
_atom_site_fract_x
_atom_site_fract_y
_atom_site_fract_z
_atom_site_U_iso_or_equiv
_atom_site_adp_type
_atom_site_occupancy
_atom_site_site_symmetry_order
_atom_site_calc_flag
_atom_site_refinement_flags_posn
_atom_site_refinement_flags_adp
_atom_site_refinement_flags_occupancy
_atom_site_disorder_assembly
_atom_site_disorder_group
N1 N 0.7218(3) 0.64762(18) 0.71200(13) 0.0548(5) Uani 1 1 d . . . . .
H1B H 0.7044 0.7111 0.6523 0.066 Uiso 1 1 calc R U . . .
N2 N 0.2358(2) 1.08280(17) 0.46095(12) 0.0503(5) Uani 1 1 d . . . . .
C1 C 0.9771(4) 0.7053(2) 0.92753(17) 0.0653(7) Uani 1 1 d . . . . .
H1A H 1.0809 0.6235 0.9351 0.078 Uiso 1 1 calc R U . . .
C2 C 0.9558(5) 0.7974(3) 0.99305(18) 0.0813(8) Uani 1 1 d . . . . .
H2A H 1.0454 0.7775 1.0445 0.098 Uiso 1 1 calc R U . . .
C3 C 0.8051(5) 0.9171(3) 0.9832(2) 0.0833(9) Uani 1 1 d . . . . .
H3A H 0.7918 0.9790 1.0278 0.100 Uiso 1 1 calc R U . . .
C4 C 0.6719(4) 0.9472(3) 0.9074(2) 0.0779(8) Uani 1 1 d . . . . .
H4A H 0.5689 1.0295 0.9005 0.093 Uiso 1 1 calc R U . . .
C5 C 0.6914(3) 0.8544(2) 0.84089(18) 0.0630(6) Uani 1 1 d . . . . .
H5A H 0.6006 0.8742 0.7901 0.076 Uiso 1 1 calc R U . . .
C6 C 0.8450(3) 0.7333(2) 0.85010(15) 0.0497(5) Uani 1 1 d . . . . .
C7 C 0.8788(3) 0.6381(2) 0.77404(17) 0.0574(6) Uani 1 1 d . . . . .
H7A H 0.9756 0.6652 0.7278 0.069 Uiso 1 1 calc R U . . .
H7B H 0.9269 0.5343 0.8123 0.069 Uiso 1 1 calc R U . . .
C8 C 0.5974(3) 0.56142(19) 0.74224(15) 0.0458(5) Uani 1 1 d . . . . .
C9 C 0.6002(3) 0.4718(2) 0.84347(17) 0.0606(6) Uani 1 1 d . . . . .
H9A H 0.6808 0.4749 0.8933 0.073 Uiso 1 1 calc R U . . .
C10 C 0.4813(4) 0.3780(2) 0.8691(2) 0.0773(8) Uani 1 1 d . . . . .
H10A H 0.4826 0.3193 0.9366 0.093 Uiso 1 1 calc R U . . .
C11 C 0.3623(4) 0.3704(3) 0.7967(3) 0.0822(9) Uani 1 1 d . . . . .
H11A H 0.2873 0.3043 0.8141 0.099 Uiso 1 1 calc R U . . .
C12 C 0.3556(3) 0.4617(2) 0.6983(2) 0.0667(7) Uani 1 1 d . . . . .
H12A H 0.2734 0.4578 0.6496 0.080 Uiso 1 1 calc R U . . .
C13 C 0.4678(3) 0.55948(19) 0.66937(16) 0.0470(5) Uani 1 1 d . . . . .
C14 C 0.4454(3) 0.6669(2) 0.56379(15) 0.0494(5) Uani 1 1 d . . . . .
H14A H 0.5680 0.6685 0.5361 0.059 Uiso 1 1 calc R U . . .
H14B H 0.3817 0.6307 0.5184 0.059 Uiso 1 1 calc R U . . .
C15 C 0.3372(3) 0.82584(19) 0.56318(15) 0.0418(5) Uani 1 1 d . . . . .
C16 C 0.3259(3) 0.9419(2) 0.47133(15) 0.0491(5) Uani 1 1 d . . . . .
H16A H 0.3871 0.9163 0.4138 0.059 Uiso 1 1 calc R U . . .
C17 C 0.1427(3) 1.12147(19) 0.54470(14) 0.0408(5) Uani 1 1 d . . . . .
C18 C 0.0409(3) 1.2709(2) 0.53625(17) 0.0514(6) Uani 1 1 d . . . . .
H18A H 0.0407 1.3430 0.4743 0.062 Uiso 1 1 calc R U . . .
C19 C -0.0568(3) 1.3117(2) 0.61645(18) 0.0580(6) Uani 1 1 d . . . . .
H19A H -0.1237 1.4110 0.6091 0.070 Uiso 1 1 calc R U . . .
C20 C -0.0575(3) 1.2049(2) 0.71071(17) 0.0628(6) Uani 1 1 d . . . . .
H20A H -0.1264 1.2332 0.7654 0.075 Uiso 1 1 calc R U . . .
C21 C 0.0424(3) 1.0597(2) 0.72241(16) 0.0588(6) Uani 1 1 d . . . . .
H21A H 0.0431 0.9902 0.7857 0.071 Uiso 1 1 calc R U . . .
C22 C 0.1444(3) 1.01338(19) 0.64027(14) 0.0413(5) Uani 1 1 d . . . . .
C23 C 0.2461(3) 0.86459(19) 0.64638(15) 0.0439(5) Uani 1 1 d . . . . .
H23A H 0.2510 0.7916 0.7084 0.053 Uiso 1 1 calc R U . . .

loop_
_atom_site_aniso_label
_atom_site_aniso_U_11
_atom_site_aniso_U_22
_atom_site_aniso_U_33
_atom_site_aniso_U_23
_atom_site_aniso_U_13
_atom_site_aniso_U_12
N1 0.0631(12) 0.0546(10) 0.0455(10) -0.0027(8) -0.0102(9) -0.0216(9)
N2 0.0503(11) 0.0469(9) 0.0457(10) -0.0050(7) 0.0029(8) -0.0067(8)
C1 0.0802(18) 0.0571(13) 0.0558(14) -0.0033(11) -0.0171(13) -0.0209(12)
C2 0.111(3) 0.0812(18) 0.0575(15) -0.0103(14) -0.0129(15) -0.0409(17)
C3 0.121(3) 0.0841(19) 0.0655(17) -0.0339(15) 0.0200(18) -0.0517(19)
C4 0.089(2) 0.0601(14) 0.0832(19) -0.0232(13) 0.0219(17) -0.0158(13)
C5 0.0660(16) 0.0601(13) 0.0616(14) -0.0175(11) 0.0025(12) -0.0131(12)
C6 0.0593(14) 0.0452(11) 0.0443(11) -0.0055(9) -0.0031(10) -0.0185(10)
C7 0.0541(15) 0.0547(12) 0.0601(14) -0.0143(10) -0.0055(11) -0.0080(10)
C8 0.0490(13) 0.0330(10) 0.0493(12) -0.0089(8) 0.0049(10) -0.0026(8)
C9 0.0667(16) 0.0454(12) 0.0543(13) -0.0010(10) 0.0041(11) -0.0011(11)
C10 0.082(2) 0.0471(13) 0.0785(18) 0.0093(12) 0.0204(15) -0.0037(13)
C11 0.0630(18) 0.0507(14) 0.119(2) 0.0011(15) 0.0157(17) -0.0176(12)
C12 0.0509(15) 0.0448(12) 0.0998(19) -0.0142(12) 0.0007(13) -0.0093(10)
C13 0.0421(12) 0.0320(10) 0.0618(13) -0.0123(9) 0.0020(10) -0.0010(8)
C14 0.0480(13) 0.0457(11) 0.0545(12) -0.0191(9) -0.0059(10) -0.0051(9)
C15 0.0388(11) 0.0400(10) 0.0459(11) -0.0110(8) -0.0041(9) -0.0083(8)
C16 0.0469(13) 0.0521(12) 0.0434(11) -0.0114(9) 0.0024(9) -0.0060(9)
C17 0.0353(11) 0.0398(10) 0.0448(11) -0.0072(8) -0.0037(9) -0.0087(8)
C18 0.0526(14) 0.0396(11) 0.0549(12) -0.0033(9) -0.0016(11) -0.0083(9)
C19 0.0595(15) 0.0398(11) 0.0709(15) -0.0152(10) -0.0012(12) -0.0054(10)
C20 0.0726(17) 0.0551(13) 0.0594(14) -0.0231(11) 0.0105(12) -0.0078(11)
C21 0.0730(17) 0.0465(12) 0.0496(13) -0.0084(10) 0.0106(12) -0.0091(11)
C22 0.0417(12) 0.0383(10) 0.0427(11) -0.0087(8) -0.0003(9) -0.0100(8)
C23 0.0467(13) 0.0367(10) 0.0440(11) -0.0033(8) -0.0008(9) -0.0104(8)

loop_
_atom_type_symbol
_atom_type_description
_atom_type_scat_dispersion_real
_atom_type_scat_dispersion_imag
_atom_type_scat_source
C C 0.0033 0.0016 'International Tables Vol C Tables 4.2.6.8 and 6.1.1.4'
H H 0.0000 0.0000 'International Tables Vol C Tables 4.2.6.8 and 6.1.1.4'
N N 0.0061 0.0033 'International Tables Vol C Tables 4.2.6.8 and 6.1.1.4'

loop_
_geom_angle_atom_site_label_1
_geom_angle_atom_site_label_2
_geom_angle_atom_site_label_3
_geom_angle
_geom_angle_site_symmetry_1
_geom_angle_site_symmetry_3
_geom_angle_publ_flag
C8 N1 C7 124.07(17) . . ?
C16 N2 C17 117.99(15) . . ?
C6 C1 C2 120.6(2) . . ?
C3 C2 C1 120.5(3) . . ?
C4 C3 C2 120.1(3) . . ?
C3 C4 C5 120.0(2) . . ?
C6 C5 C4 120.1(2) . . ?
C1 C6 C5 118.7(2) . . ?
C1 C6 C7 119.6(2) . . ?
C5 C6 C7 121.6(2) . . ?
N1 C7 C6 116.99(18) . . ?
N1 C8 C13 119.71(17) . . ?
N1 C8 C9 121.2(2) . . ?
C13 C8 C9 119.0(2) . . ?
C8 C9 C10 119.5(2) . . ?
C11 C10 C9 121.3(2) . . ?
C10 C11 C12 119.1(2) . . ?
C11 C12 C13 121.9(3) . . ?
C12 C13 C8 119.0(2) . . ?
C12 C13 C14 120.4(2) . . ?
C8 C13 C14 120.53(18) . . ?
C15 C14 C13 113.63(16) . . ?
C23 C15 C16 116.89(16) . . ?
C23 C15 C14 123.74(16) . . ?
C16 C15 C14 119.36(17) . . ?
N2 C16 C15 125.04(18) . . ?
N2 C17 C18 119.85(16) . . ?
N2 C17 C22 121.41(16) . . ?
C18 C17 C22 118.73(18) . . ?
C19 C18 C17 121.27(18) . . ?
C18 C19 C20 120.23(18) . . ?
C21 C20 C19 120.1(2) . . ?
C20 C21 C22 121.04(19) . . ?
C17 C22 C23 117.58(17) . . ?
C17 C22 C21 118.55(17) . . ?
C23 C22 C21 123.85(17) . . ?
C15 C23 C22 121.08(16) . . ?

loop_
_geom_bond_atom_site_label_1
_geom_bond_atom_site_label_2
_geom_bond_distance
_geom_bond_site_symmetry_2
_geom_bond_publ_flag
N1 C8 1.377(3) . ?
N1 C7 1.436(3) . ?
N2 C16 1.311(2) . ?
N2 C17 1.370(2) . ?
C1 C6 1.388(3) . ?
C1 C2 1.375(3) . ?
C2 C3 1.356(4) . ?
C3 C4 1.375(4) . ?
C4 C5 1.391(3) . ?
C5 C6 1.378(3) . ?
C6 C7 1.507(3) . ?
C8 C13 1.413(3) . ?
C8 C9 1.399(3) . ?
C9 C10 1.392(4) . ?
C10 C11 1.374(4) . ?
C11 C12 1.372(3) . ?
C12 C13 1.385(3) . ?
C13 C14 1.502(3) . ?
C14 C15 1.518(2) . ?
C15 C23 1.359(3) . ?
C15 C16 1.414(3) . ?
C17 C18 1.407(3) . ?
C17 C22 1.418(2) . ?
C18 C19 1.351(3) . ?
C19 C20 1.402(3) . ?
C20 C21 1.362(3) . ?
C21 C22 1.406(3) . ?
C22 C23 1.407(2) . ?
